data_2016586
loop_
_publ_author_name
'Hazell, Alan'
'M\/onsted, Ole'
'Rasmussen, Jens Christian'
'Toftlund, Hans'

_publ_section_title
;
 Three overcrowded zinc(II) complexes with potentially hexadentate
 polypyridyl ligands
;
_journal_coeditor_code GA3084
_journal_issue 5
_journal_name_full 'Acta Crystallographica Section C'
_journal_page_first m185
_journal_page_last m189
_journal_paper_doi 10.1107/S0108270108007014
_journal_volume 64
_journal_year 2008
_chemical_formula_iupac '[Zn (C34 H32 N6)] (Cl O4)2 , H2 O'
_chemical_formula_moiety 'C34 H32 N6 Zn 2+ , 2Cl O4 - , H2 O'
_chemical_formula_sum 'C34 H34 Cl2 N6 O9 Zn'
_chemical_formula_weight 806.99
_chemical_name_common '[Zn(bqbpen)](ClO4)2.H2O'
_chemical_name_systematic
;[N,N'-bis(2-pyridylmethyl)-N,N'-bis(2-quinolmethyl)ethane-1,2-diamine-\k^6^N]-
zinc(II)
 diperchlorate monohydrate
;
_space_group_IT_number 19
_symmetry_cell_setting orthorhombic
_symmetry_space_group_name_Hall 'P 2ac 2ab'
_symmetry_space_group_name_H-M 'P 21 21 21'
_atom_type_scat_source IntTabIV
_cell_angle_alpha 90.0
_cell_angle_beta 90.0
_cell_angle_gamma 90.0
_cell_formula_units_Z 4
_cell_length_a 11.891(3)
_cell_length_b 12.022(3)
_cell_length_c 23.838(5)
_cell_measurement_reflns_used 8135
_cell_measurement_temperature 120
_cell_measurement_theta_max 29.7
_cell_measurement_theta_min 1.9
_cell_volume 3407.7(14)
_computing_cell_refinement 'SAINT (Siemens, 1995)'
_computing_data_collection 'SMART (Siemens, 1995)'
_computing_data_reduction 'SAINT (Siemens, 1995)'
_computing_molecular_graphics
;
ORTEPIII (Burnett and Johnson, 1996), KRYSTAL (Hazell, 1995) and
PLATON (Spek,
2003)
;
_computing_publication_material 'KRYSTAL (Hazell, 1995)'
_computing_structure_refinement
;
ORFLS (Busing <i>et al.</i>,  1962; modified) and KRYSTAL (Hazell,
1995)
;
_computing_structure_solution
;
SIR97 (Altomare <i>et al.</i>,  1997) and KRYSTAL (Hazell, 1995)
;
_diffrn_ambient_temperature 120
_diffrn_measured_fraction_theta_full 1.0
_diffrn_measured_fraction_theta_max 1.0
_diffrn_measurement_device 'Siemens SMART CCD area-detector'
_diffrn_measurement_method '\w rotation scans with narrow frames'
_diffrn_radiation_monochromator graphite
_diffrn_radiation_source 'x-ray tube'
_diffrn_radiation_type 'Mo K\a'
_diffrn_radiation_wavelength 0.71073
_diffrn_reflns_av_R_equivalents 0.064
_diffrn_reflns_limit_h_max 15
_diffrn_reflns_limit_h_min -15
_diffrn_reflns_limit_k_max 15
_diffrn_reflns_limit_k_min -15
_diffrn_reflns_limit_l_max 30
_diffrn_reflns_limit_l_min -24
_diffrn_reflns_number 28487
_diffrn_reflns_reduction_process 28487
_diffrn_reflns_theta_full 27.5
_diffrn_reflns_theta_max 27.5
_diffrn_reflns_theta_min 1.9
_diffrn_standards_decay_% 0
_exptl_absorpt_coefficient_mu 0.943
_exptl_absorpt_correction_T_max 0.774
_exptl_absorpt_correction_T_min 0.664
_exptl_absorpt_correction_type integration
_exptl_absorpt_process_details '(XPREP; Siemens, 1995)'
_exptl_crystal_colour colourless
_exptl_crystal_density_diffrn 1.573
_exptl_crystal_density_method 'not measured'
_exptl_crystal_description block
_exptl_crystal_F_000 1664
_exptl_crystal_size_max 0.54
_exptl_crystal_size_mid 0.38
_exptl_crystal_size_min 0.30
_refine_diff_density_max 1.15(9)
_refine_diff_density_min -0.59(9)
_refine_ls_abs_structure_details
;
Rogers factor refined for 2959 Bijvoet pairs where
both members have I > 3\s(I)
For the crystal studied, N1 and N2 have the S configuration
;
_refine_ls_abs_structure_Rogers 0.93(2)
_refine_ls_extinction_method none
_refine_ls_goodness_of_fit_ref 1.000
_refine_ls_hydrogen_treatment constr
_refine_ls_matrix_type full
_refine_ls_number_constraints 0
_refine_ls_number_parameters 470
_refine_ls_number_reflns 6872
_refine_ls_number_restraints 0
_refine_ls_R_factor_gt 0.033
_refine_ls_shift/su_max 0.006
_refine_ls_shift/su_mean 0.0004
_refine_ls_structure_factor_coef F
_refine_ls_weighting_details 'w = 1/{[\s~cs~(F^2^)+B +(1+A)F^2^]^1/2^-|F|}^2^ where A = 0.03 and B = 0.51'
_refine_ls_weighting_scheme calc
_refine_ls_wR_factor_ref 0.038
_reflns_number_gt 6872
_reflns_number_total 7803
_reflns_threshold_expression I>2.5\s(I)
_cod_data_source_file ga3084.cif
_cod_data_source_block III
_cod_original_cell_volume 3407.8(14)
_cod_original_sg_symbol_H-M P212121
_cod_database_code 2016586
_cod_database_fobs_code 2016586

loop_
_symmetry_equiv_pos_as_xyz
+x,+y,+z
1/2-x,-y,1/2+z
-x,1/2+y,1/2-z
1/2+x,1/2-y,-z

loop_
_atom_site_aniso_label
_atom_site_aniso_U_11
_atom_site_aniso_U_22
_atom_site_aniso_U_33
_atom_site_aniso_U_12
_atom_site_aniso_U_13
_atom_site_aniso_U_23
Zn1 0.02540(10) 0.02310(10) 0.01750(10) 0.00170(10) -0.00070(10) 0.00020(10)
Cl1 0.0334(4) 0.0305(4) 0.0249(3) 0.0062(3) -0.0065(3) 0.0009(3)
Cl2 0.0551(5) 0.0530(5) 0.0326(4) -0.0194(5) -0.0010(4) -0.0058(3)
O1 0.0430(10) 0.0500(10) 0.0230(10) 0.0040(10) -0.0020(10) 0.0020(10)
O2 0.0350(10) 0.0540(10) 0.0380(10) 0.0090(10) -0.0140(10) -0.0080(10)
O3 0.097(2) 0.0280(10) 0.083(2) 0.0040(10) -0.040(2) 0.0020(10)
O4 0.0390(10) 0.071(2) 0.0270(10) 0.0150(10) 0.0040(10) 0.0100(10)
O5 0.049(2) 0.080(2) 0.059(2) -0.0120(10) -0.0070(10) 0.018(2)
O6 0.176(4) 0.045(2) 0.060(2) -0.027(2) -0.033(2) 0.0020(10)
O7 0.056(2) 0.148(4) 0.065(2) 0.017(2) 0.004(2) -0.006(2)
O8 0.073(2) 0.052(2) 0.049(2) -0.0140(10) -0.0040(10) 0.0050(10)
O9 0.084(3) 0.069(2) 0.142(4) 0.001(2) -0.023(3) 0.002(2)
N1 0.0360(10) 0.0300(10) 0.0190(10) 0.0040(10) -0.0010(10) -0.0010(10)
N2 0.0310(10) 0.0270(10) 0.0250(10) 0.0010(10) -0.0070(10) 0.0020(10)
N3 0.0250(10) 0.0270(10) 0.0200(10) -0.0020(10) 0.0030(10) -0.0010(10)
N4 0.0310(10) 0.0270(10) 0.0190(10) 0.0050(10) 0.0030(10) 0.0010(10)
N5 0.0260(10) 0.0200(10) 0.0230(10) 0.0010(10) 0.0010(10) 0.0010(10)
N6 0.0360(10) 0.0290(10) 0.0200(10) 0.0070(10) -0.0010(10) -0.0020(10)
C1 0.053(2) 0.034(2) 0.0210(10) 0.003(2) -0.0120(10) 0.0010(10)
C2 0.036(2) 0.0330(10) 0.0280(10) 0.004(2) -0.0130(10) 0.0030(10)
C3 0.028(2) 0.027(2) 0.0250(10) -0.0030(10) 0.0040(10) -0.0010(10)
C4 0.032(2) 0.031(2) 0.033(2) 0.0000(10) 0.0070(10) -0.0050(10)
C5 0.033(2) 0.0230(10) 0.041(2) -0.0010(10) 0.0010(10) -0.0020(10)
C6 0.027(2) 0.0260(10) 0.030(2) -0.0030(10) -0.0050(10) 0.0050(10)
C7 0.023(2) 0.0230(10) 0.0260(10) 0.0000(10) -0.0030(10) 0.0010(10)
C8 0.039(2) 0.0310(10) 0.0210(10) 0.002(2) 0.0000(10) 0.0020(10)
C9 0.031(2) 0.0230(10) 0.0210(10) 0.0010(10) 0.0010(10) 0.0010(10)
C10 0.035(2) 0.030(2) 0.034(2) 0.0010(10) 0.0030(10) 0.0050(10)
C11 0.033(2) 0.057(2) 0.043(2) 0.003(2) 0.017(2) 0.008(2)
C12 0.044(2) 0.055(2) 0.027(2) 0.000(2) 0.018(2) 0.0000(10)
C13 0.039(2) 0.030(2) 0.0220(10) 0.0050(10) 0.0060(10) 0.0010(10)
C14 0.047(2) 0.038(2) 0.0170(10) 0.0110(10) 0.0020(10) 0.0000(10)
C15 0.032(2) 0.0180(10) 0.0210(10) 0.0000(10) 0.0020(10) 0.0000(10)
C16 0.042(2) 0.0240(10) 0.0250(10) -0.0030(10) 0.0060(10) 0.0010(10)
C17 0.036(2) 0.047(2) 0.033(2) 0.0020(10) 0.0150(10) 0.0030(10)
C18 0.026(2) 0.043(2) 0.044(2) 0.0010(10) 0.0070(10) 0.005(2)
C19 0.0290(10) 0.0230(10) 0.0310(10) 0.0010(10) -0.0010(10) 0.0010(10)
C20 0.028(2) 0.029(2) 0.035(2) 0.0010(10) -0.0050(10) 0.0030(10)
C21 0.038(2) 0.038(2) 0.0270(10) 0.014(2) 0.0040(10) 0.0010(10)
C22 0.047(2) 0.040(2) 0.031(2) 0.018(2) 0.0060(10) 0.000(2)
C23 0.075(3) 0.035(2) 0.027(2) 0.020(2) -0.004(2) -0.0070(10)
C24 0.058(2) 0.033(2) 0.0230(10) 0.0100(10) -0.0140(10) -0.0050(10)
C25 0.046(2) 0.0280(10) 0.0180(10) 0.0050(10) -0.0100(10) -0.0030(10)
C26 0.043(2) 0.0250(10) 0.032(2) 0.0010(10) -0.0120(10) -0.0030(10)
C27 0.054(2) 0.036(2) 0.019(2) -0.004(2) 0.0050(10) 0.0010(10)
C28 0.055(2) 0.031(2) 0.022(2) -0.005(2) -0.0090(10) 0.0010(10)
C29 0.037(2) 0.029(2) 0.029(2) 0.0050(10) -0.0070(10) 0.0000(10)
C30 0.033(2) 0.0270(10) 0.0240(10) 0.0000(10) 0.0000(10) 0.0000(10)
C31 0.028(2) 0.035(2) 0.051(2) -0.0010(10) -0.002(2) 0.006(2)
C32 0.038(2) 0.031(2) 0.040(2) -0.0050(10) -0.013(2) 0.0040(10)
C33 0.044(2) 0.0280(10) 0.0280(10) -0.003(2) -0.003(2) -0.0010(10)
C34 0.031(2) 0.0270(10) 0.0230(10) 0.0020(10) 0.0010(10) 0.0020(10)

loop_
_atom_site_type_symbol
_atom_site_label
_atom_site_fract_x
_atom_site_fract_y
_atom_site_fract_z
_atom_site_U_iso_or_equiv
_atom_site_thermal_displace_type
Zn Zn1 0.34767(3) 0.90694(3) 0.642720(10) 0.02200(10) Uani
Cl Cl1 -0.01330(7) 0.18957(6) 0.53900(3) 0.0296(4) Uani
Cl Cl2 -0.14471(9) 0.66346(8) 0.63062(3) 0.0469(5) Uani
O O1 -0.0131(2) 0.1406(2) 0.59400(10) 0.0390(10) Uani
O O2 -0.1191(2) 0.1693(2) 0.51150(10) 0.0420(10) Uani
O O3 0.0035(3) 0.3083(2) 0.54410(10) 0.069(2) Uani
O O4 0.0760(2) 0.1426(2) 0.50660(10) 0.0460(10) Uani
O O5 -0.0618(2) 0.6516(3) 0.67430(10) 0.063(2) Uani
O O6 -0.1735(4) 0.5589(2) 0.60690(10) 0.094(3) Uani
O O7 -0.2457(3) 0.7122(4) 0.65580(10) 0.090(3) Uani
O O8 -0.1056(3) 0.7368(2) 0.58800(10) 0.058(2) Uani
O O9 0.0754(3) 0.4863(3) 0.6044(2) 0.098(3) Uani
N N1 0.3494(2) 0.9623(2) 0.55450(10) 0.0280(10) Uani
N N2 0.1809(2) 0.8480(2) 0.61490(10) 0.0280(10) Uani
N N3 0.2940(2) 1.0734(2) 0.65530(10) 0.0240(10) Uani
N N4 0.5234(2) 0.9624(2) 0.62910(10) 0.0260(10) Uani
N N5 0.2633(2) 0.8509(2) 0.72070(10) 0.0230(10) Uani
N N6 0.3915(2) 0.7409(2) 0.62220(10) 0.0280(10) Uani
C C1 0.2576(3) 0.9044(3) 0.52440(10) 0.036(2) Uani
C C2 0.1546(3) 0.9019(3) 0.56100(10) 0.0320(10) Uani
C C3 0.2599(2) 1.1198(2) 0.70360(10) 0.027(2) Uani
C C4 0.2200(3) 1.2268(3) 0.70720(10) 0.032(2) Uani
C C5 0.2135(3) 1.2883(2) 0.65800(10) 0.033(2) Uani
C C6 0.2484(3) 1.2431(2) 0.60810(10) 0.028(2) Uani
C C7 0.2897(2) 1.1339(2) 0.60790(10) 0.0240(10) Uani
C C8 0.3347(3) 1.0855(3) 0.55420(10) 0.0300(10) Uani
C C9 0.6073(3) 0.9875(2) 0.66740(10) 0.0250(10) Uani
C C10 0.7217(3) 0.9980(2) 0.65110(10) 0.033(2) Uani
C C11 0.7477(3) 0.9877(3) 0.5936(2) 0.045(2) Uani
C C12 0.6637(3) 0.9702(3) 0.55640(10) 0.042(2) Uani
C C13 0.5524(3) 0.9570(3) 0.57510(10) 0.030(2) Uani
C C14 0.4617(3) 0.9317(3) 0.53280(10) 0.034(2) Uani
C C15 0.3089(2) 0.8255(2) 0.77190(10) 0.0240(10) Uani
C C16 0.2416(3) 0.8177(2) 0.82110(10) 0.030(2) Uani
C C17 0.1250(3) 0.8307(3) 0.81490(10) 0.039(2) Uani
C C18 0.0797(3) 0.8480(3) 0.76300(10) 0.038(2) Uani
C C19 0.1510(3) 0.8586(2) 0.71650(10) 0.0280(10) Uani
C C20 0.1025(3) 0.8815(2) 0.65960(10) 0.030(2) Uani
C C21 0.4961(3) 0.6962(3) 0.62160(10) 0.034(2) Uani
C C22 0.5174(3) 0.5904(3) 0.60210(10) 0.039(2) Uani
C C23 0.4290(4) 0.5278(3) 0.58290(10) 0.046(2) Uani
C C24 0.3210(3) 0.5700(3) 0.58400(10) 0.038(2) Uani
C C25 0.3041(3) 0.6785(3) 0.60480(10) 0.031(2) Uani
C C26 0.1870(3) 0.7247(2) 0.61010(10) 0.033(2) Uani
C C27 0.2937(3) 0.7944(3) 0.87280(10) 0.036(2) Uani
C C28 0.4064(3) 0.7766(3) 0.87560(10) 0.036(2) Uani
C C29 0.4729(3) 0.7802(2) 0.82690(10) 0.032(2) Uani
C C30 0.4256(3) 0.8045(2) 0.77630(10) 0.028(2) Uani
C C31 0.8035(3) 1.0221(3) 0.6929(2) 0.038(2) Uani
C C32 0.7733(3) 1.0346(3) 0.74750(10) 0.036(2) Uani
C C33 0.6599(3) 1.0269(2) 0.76300(10) 0.033(2) Uani
C C34 0.5787(3) 1.0049(2) 0.72410(10) 0.027(2) Uani
H H91 0.0330 0.4263 0.5883 0.100 Uiso
H H92 0.0117 0.5266 0.6205 0.100 Uiso
H H1a 0.2411 0.9428 0.4906 0.043 Uiso
H H1b 0.2801 0.8304 0.5159 0.043 Uiso
H H2a 0.0968 0.8613 0.5425 0.039 Uiso
H H2b 0.1298 0.9758 0.5676 0.039 Uiso
H H3 0.2635 1.0765 0.7369 0.032 Uiso
H H4 0.1977 1.2577 0.7421 0.038 Uiso
H H5 0.1847 1.3621 0.6589 0.039 Uiso
H H6 0.2445 1.2849 0.5743 0.033 Uiso
H H8a 0.4059 1.1184 0.5469 0.036 Uiso
H H8b 0.2841 1.1040 0.5248 0.036 Uiso
H H11 0.8233 0.9929 0.5812 0.054 Uiso
H H12 0.6800 0.9668 0.5175 0.050 Uiso
H H14a 0.4627 0.8543 0.5247 0.041 Uiso
H H14b 0.4760 0.9726 0.4995 0.041 Uiso
H H17 0.0775 0.8275 0.8469 0.046 Uiso
H H18 0.0005 0.8528 0.7584 0.045 Uiso
H H20a 0.0876 0.9589 0.6563 0.037 Uiso
H H20b 0.0343 0.8411 0.6555 0.037 Uiso
H H21 0.5572 0.7396 0.6351 0.041 Uiso
H H22 0.5917 0.5614 0.6019 0.047 Uiso
H H23 0.4421 0.4549 0.5689 0.055 Uiso
H H24 0.2593 0.5269 0.5709 0.046 Uiso
H H26a 0.1535 0.6934 0.6427 0.040 Uiso
H H26b 0.1454 0.7028 0.5779 0.040 Uiso
H H27 0.2497 0.7910 0.9061 0.043 Uiso
H H28 0.4407 0.7617 0.9108 0.043 Uiso
H H29 0.5512 0.7655 0.8293 0.038 Uiso
H H30 0.4715 0.8075 0.7437 0.033 Uiso
H H31 0.8802 1.0296 0.6826 0.046 Uiso
H H32 0.8290 1.0486 0.7751 0.043 Uiso
H H33 0.6392 1.0371 0.8011 0.040 Uiso
H H34 0.5022 1.0013 0.7353 0.032 Uiso

loop_
_geom_angle_atom_site_label_1
_geom_angle_atom_site_label_2
_geom_angle_atom_site_label_3
_geom_angle
_geom_angle_publ_flag
N1 Zn1 N2 79.60(10) no
N1 Zn1 N3 81.57(9) no
N1 Zn1 N4 76.18(9) no
N1 Zn1 N5 153.50(10) no
N1 Zn1 N6 93.57(9) no
N2 Zn1 N3 94.32(9) no
N2 Zn1 N4 154.04(9) no
N2 Zn1 N5 75.40(9) no
N2 Zn1 N6 81.30(10) no
N3 Zn1 N4 91.16(9) no
N3 Zn1 N5 91.81(8) no
N3 Zn1 N6 174.03(9) no
N4 Zn1 N5 129.82(8) no
N4 Zn1 N6 91.04(9) no
N5 Zn1 N6 91.04(9) no
Zn1 N1 C1 108.3(2) no
Zn1 N1 C2 80.90(10) no
Zn1 N1 C8 107.7(2) no
Zn1 N1 C13 79.20(10) no
Zn1 N1 C14 105.5(2) no
Zn1 N2 C1 80.80(10) no
Zn1 N2 C2 108.2(2) no
Zn1 N2 C26 107.4(2) no
Zn1 N2 C19 79.50(10) no
Zn1 N2 C20 105.3(2) no
Zn1 N3 C3 127.2(2) no
Zn1 N3 C4 155.80(10) no
Zn1 N3 C6 143.70(10) no
Zn1 N3 C7 113.7(2) no
Zn1 N3 C8 81.80(10) no
Zn1 N4 C9 130.5(2) no
Zn1 N4 C12 140.30(10) no
Zn1 N4 C10 158.00(10) no
Zn1 N4 C14 78.90(10) no
Zn1 N4 C34 100.60(10) no
Zn1 N5 C19 111.5(2) no
Zn1 N5 C15 129.5(2) no
Zn1 N5 C18 140.10(10) no
Zn1 N5 C30 99.70(10) no
Zn1 N5 C20 78.90(10) no
Zn1 N5 C16 156.90(10) no
Zn1 N6 C21 127.0(2) no
Zn1 N4 C13 111.7(2) no
Zn1 N6 C22 155.6(2) no
Zn1 N6 C24 143.90(10) no
Zn1 N6 C25 113.9(2) no
Zn1 N6 C26 81.90(10) no
O1 Cl1 O2 110.4(2) no
O1 Cl1 O3 109.1(2) no
O1 Cl1 O4 109.20(10) no
O2 Cl1 O3 109.0(2) no
O2 Cl1 O4 109.70(10) no
O3 Cl1 O4 109.4(2) no
O5 Cl2 O6 111.4(2) no
O5 Cl2 O7 107.7(2) no
O5 Cl2 O8 110.7(2) no
O6 Cl2 O7 108.6(3) no
O6 Cl2 O8 110.0(2) no
O7 Cl2 O8 108.2(2) no
C1 N1 C8 112.2(2) no
C1 N1 C14 112.3(2) no
C14 N1 C8 110.5(2) no
C2 N2 C20 112.1(2) no
C2 N2 C26 112.5(2) no
C20 N2 C26 111.0(2) no
C3 N3 C7 119.0(2) no
C9 N4 C13 117.3(3) no
C15 N5 C19 118.4(2) no
C21 N6 C25 119.0(3) no
N1 C1 C2 109.2(2) no
N1 C8 C7 114.9(2) no
N1 C14 C13 111.3(2) no
N2 C2 C1 109.9(2) no
N2 C20 C19 111.2(2) no
N2 C26 C25 114.7(3) no
N3 C3 C4 123.1(3) no
N3 C7 C6 121.1(3) no
N3 C7 C8 119.5(2) no
N4 C9 C10 122.1(3) no
N4 C9 C34 119.3(3) no
N4 C13 C12 122.9(3) no
N4 C13 C14 118.0(3) no
N5 C15 C16 121.8(3) no
N5 C15 C30 119.5(3) no
N5 C19 C18 122.4(3) no
N5 C19 C20 117.6(3) no
N6 C21 C22 122.6(3) no
N6 C25 C24 120.9(3) no
N6 C25 C26 118.9(3) no
C3 C4 C5 117.8(3) no
C4 C5 C6 120.2(3) no
C5 C6 C7 118.7(3) no
C6 C7 C8 119.3(3) no
C34 C9 C10 118.6(3) no
C9 C10 C11 117.8(3) no
C9 C10 C31 118.8(3) no
C31 C10 C11 123.3(3) no
C10 C11 C12 119.3(3) no
C11 C12 C13 120.4(3) no
C12 C13 C14 119.1(3) no
C30 C15 C16 118.7(3) no
C15 C16 C17 117.5(3) no
C27 C16 C17 123.3(3) no
C15 C16 C27 119.2(3) no
C16 C17 C18 120.1(3) no
C17 C18 C19 119.5(3) no
C18 C19 C20 120.0(3) no
C21 C22 C23 118.6(3) no
C22 C23 C24 120.3(3) no
C23 C24 C25 118.6(3) no
C24 C25 C26 120.2(3) no
C28 C27 C16 120.5(3) no
C29 C28 C27 120.6(3) no
C30 C29 C28 120.4(3) no
C15 C30 C29 120.5(3) no
C32 C31 C10 120.9(3) no
C33 C32 C31 120.0(3) no
C34 C33 C32 121.0(3) no
C9 C34 C33 120.7(3) no
H91 O9 H92 97.0 no
H2a C2 H2b 109.5 no
N2 C2 H2b 109.4 no
C1 C2 H2b 109.4 no
N2 C2 H2a 109.3 no
C1 C2 H2a 109.3 no
H1a C1 H1b 109.5 no
N1 C1 H1b 109.6 no
C2 C1 H1b 109.6 no
N1 C1 H1a 109.6 no
C2 C1 H1a 109.5 no
C29 C30 H30 119.7 no
C15 C30 H30 119.8 no
C30 C29 H29 119.8 no
C28 C29 H29 119.8 no
C27 C28 H28 119.7 no
C29 C28 H28 119.6 no
C28 C27 H27 119.7 no
C16 C27 H27 119.8 no
C18 C17 H17 120.0 no
C16 C17 H17 119.9 no
C17 C18 H18 120.2 no
C19 C18 H18 120.2 no
H20a C20 H20b 109.5 no
N2 C20 H20a 109.1 no
C19 C20 H20a 109.1 no
N2 C20 H20b 109.0 no
C19 C20 H20b 109.0 no
N6 C21 H21 118.7 no
C22 C21 H21 118.7 no
C23 C22 H22 120.7 no
C21 C22 H22 120.7 no
C22 C23 H23 119.8 no
C24 C23 H23 119.9 no
C23 C24 H24 120.7 no
C25 C24 H24 120.7 no
H26a C26 H26b 109.5 no
N2 C26 H26a 108.1 no
C25 C26 H26a 108.2 no
N2 C26 H26b 108.2 no
C25 C26 H26b 108.1 no
C33 C34 H34 119.7 no
C9 C34 H34 119.6 no
C34 C33 H33 119.5 no
C32 C33 H33 119.6 no
C31 C32 H32 120.0 no
C33 C32 H32 120.0 no
C32 C31 H31 119.5 no
C10 C31 H31 119.6 no
C12 C11 H11 120.4 no
C10 C11 H11 120.3 no
C11 C12 H12 119.8 no
C13 C12 H12 119.8 no
H14a C14 H14b 109.4 no
N1 C14 H14b 109.1 no
C13 C14 H14b 109.0 no
N1 C14 H14a 109.0 no
C13 C14 H14a 109.0 no
N3 C3 H3 118.4 no
C4 C3 H3 118.5 no
C3 C4 H4 121.1 no
C5 C4 H4 121.1 no
C6 C5 H5 119.9 no
C4 C5 H5 119.9 no
C5 C6 H6 120.7 no
C7 C6 H6 120.6 no
H8a C8 H8b 109.4 no
N1 C8 H8b 108.1 no
C7 C8 H8b 108.1 no
N1 C8 H8a 108.1 no
C7 C8 H8a 108.1 no

loop_
_geom_bond_atom_site_label_1
_geom_bond_atom_site_label_2
_geom_bond_distance
_geom_bond_publ_flag
Zn1 N1 2.205(2) no
Zn1 N2 2.208(2) no
Zn1 N3 2.122(2) no
Zn1 N4 2.217(3) no
Zn1 N5 2.217(2) no
Zn1 N6 2.121(2) no
Cl1 O1 1.437(2) no
Cl1 O2 1.440(2) no
Cl1 O3 1.447(3) no
Cl1 O4 1.429(2) no
Cl2 O5 1.441(3) no
Cl2 O6 1.421(3) no
Cl2 O8 1.423(3) no
Cl2 O7 1.465(3) no
N1 C1 1.481(4) no
N1 C8 1.492(4) no
N1 C14 1.478(4) no
N2 C2 1.474(4) no
N2 C20 1.473(4) no
N2 C26 1.489(4) no
N3 C3 1.342(4) no
N3 C7 1.346(4) no
N4 C9 1.385(4) no
N4 C13 1.336(4) no
N5 C15 1.371(4) no
N5 C19 1.343(4) no
N6 C21 1.355(4) no
N6 C25 1.347(4) no
C1 C2 1.504(5) no
C3 C4 1.374(4) no
C4 C5 1.388(4) no
C5 C6 1.374(4) no
C6 C7 1.401(4) no
C7 C8 1.505(4) no
C9 C10 1.420(4) no
C9 C34 1.410(4) no
C10 C11 1.411(5) no
C11 C12 1.352(5) no
C12 C13 1.404(5) no
C13 C14 1.507(4) no
C15 C30 1.415(4) no
C15 C16 1.423(4) no
C16 C17 1.404(5) no
C17 C18 1.366(5) no
C18 C19 1.401(4) no
C19 C20 1.499(4) no
C21 C22 1.378(5) no
C22 C23 1.371(5) no
C23 C24 1.382(5) no
C24 C25 1.410(4) no
C25 C26 1.505(5) no
C27 C16 1.407(4) no
C28 C27 1.359(5) no
C29 C28 1.405(5) no
C30 C29 1.364(4) no
C31 C10 1.422(5) no
C32 C31 1.357(5) no
C33 C32 1.401(5) no
C34 C33 1.365(4) no
O9 H91 0.96 no
O9 H92 0.98 no
C2 H2b 0.95 no
C2 H2a 0.95 no
C1 H1b 0.95 no
C1 H1a 0.95 no
C30 H30 0.95 no
C29 H29 0.95 no
C28 H28 0.95 no
C27 H27 0.95 no
C17 H17 0.95 no
C18 H18 0.95 no
C20 H20a 0.95 no
C20 H20b 0.95 no
C21 H21 0.95 no
C22 H22 0.95 no
C23 H23 0.95 no
C24 H24 0.95 no
C26 H26a 0.95 no
C26 H26b 0.95 no
C34 H34 0.95 no
C33 H33 0.95 no
C32 H32 0.95 no
C31 H31 0.95 no
C11 H11 0.95 no
C12 H12 0.95 no
C14 H14b 0.95 no
C14 H14a 0.95 no
C3 H3 0.95 no
C4 H4 0.95 no
C5 H5 0.95 no
C6 H6 0.95 no
C8 H8b 0.95 no
C8 H8a 0.95 no

loop_
_geom_hbond_atom_site_label_D
_geom_hbond_atom_site_label_H
_geom_hbond_atom_site_label_A
_geom_hbond_site_symmetry_A
_geom_hbond_distance_DH
_geom_hbond_distance_HA
_geom_hbond_distance_DA
_geom_hbond_angle_DHA
_geom_hbond_publ_flag
O9 H91 O3 . 0.96 1.80 2.716(5) 158 yes
O9 H92 O5 . 0.98 2.16 3.064(5) 153 yes
O9 H92 O6 . 0.98 2.26 3.086(6) 142 yes
C1 H1a O6 4_566 0.95 2.54 3.265(4) 134 yes
C2 H2b O4 1_565 0.95 2.56 3.306(4) 136 yes
C4 H4 O7 3_556 0.95 2.56 3.285(3) 133 yes
C5 H5 O9 1_565 0.95 2.37 3.162(5) 141 yes
C8 H8b O4 1_565 0.95 2.55 3.350(4) 141 yes
C20 H20b O5 . 0.95 2.59 3.403(4) 144 yes
C21 H21 O7 1_655 0.95 2.42 3.183(5) 137 yes
C23 H23 O2 4_556 0.95 2.54 3.318(4) 140 yes
C24 H24 O9 . 0.95 2.38 3.127(5) 135 yes
C28 H28 O4 2_565 0.95 2.56 3.277(4) 132 yes
C29 H29 Cg3 3_646 0.95 2.55 3.479(4) 166 yes
C33 H33 Cg9 3_656 0.95 2.63 3.544(3) 161 yes
